data_2238629
loop_
_publ_author_name
'Bebga, Gouet'
'Sign\'e, Martin'
'Nenwa, Justin'
'Mbarki, Mohammed'
'Fokwa, Boniface P. T.'

_publ_section_title
;
 Pyridinium
 <i>trans</i>-diaquabis[oxalato(2{-})-\k^2^<i>O</i>^1^,<i>O</i>^2^]chromate(III)
 urea monosolvate
;
_journal_coeditor_code HB7141
_journal_issue 10
_journal_name_full 'Acta Crystallographica Section E'
_journal_page_first m567
_journal_paper_doi 10.1107/S1600536813026135
_journal_volume 69
_journal_year 2013
_chemical_formula_iupac '(C5 H6 N) [Cr (C2 O4)2 (H2 O)2], C H4 N2 O'
_chemical_formula_moiety 'C5 H6 N +, C4 H4 Cr O10 -, C H4 N2 O'
_chemical_formula_sum 'C10 H14 Cr N3 O11'
_chemical_formula_weight 404.24
_chemical_name_systematic
;
Pyridinium
<i>trans</i>-diaquabis[oxalato(2-)-\k^2^<i>O</i>^1^,<i>O</i>^2^]chromate(III)
urea monosolvate
;
_space_group_IT_number 15
_symmetry_cell_setting monoclinic
_symmetry_space_group_name_Hall '-I 2ya'
_symmetry_space_group_name_H-M 'I 1 2/a 1'
_atom_sites_solution_hydrogens geom
_atom_sites_solution_primary direct
_atom_sites_solution_secondary difmap
_audit_creation_method SHELXL-97
_cell_angle_alpha 90.00
_cell_angle_beta 100.2780(10)
_cell_angle_gamma 90.00
_cell_formula_units_Z 4
_cell_length_a 7.6456(7)
_cell_length_b 21.4096(18)
_cell_length_c 9.7404(12)
_cell_measurement_temperature 293(2)
_cell_volume 1568.8(3)
_computing_cell_refinement 'SAINT (Bruker, 2004)'
_computing_data_collection 'SMART (Bruker, 2004)'
_computing_data_reduction 'SAINT (Bruker, 2004)'
_computing_molecular_graphics 'DIAMOND (Brandenburg, 2010)'
_computing_publication_material 'WinGX (Farrugia, 2012)'
_computing_structure_refinement 'SHELXL97 (Sheldrick, 2008)'
_computing_structure_solution 'SHELXS97 (Sheldrick, 2008)'
_diffrn_ambient_temperature 293(2)
_diffrn_measured_fraction_theta_full 0.999
_diffrn_measured_fraction_theta_max 0.947
_diffrn_measurement_device_type 'Bruker APEX CCD'
_diffrn_measurement_method \w
_diffrn_radiation_monochromator graphite
_diffrn_radiation_source 'fine-focus sealed tube'
_diffrn_radiation_type MoK\a
_diffrn_radiation_wavelength 0.71073
_diffrn_reflns_av_R_equivalents 0.0318
_diffrn_reflns_av_sigmaI/netI 0.0269
_diffrn_reflns_limit_h_max 10
_diffrn_reflns_limit_h_min -10
_diffrn_reflns_limit_k_max 30
_diffrn_reflns_limit_k_min -30
_diffrn_reflns_limit_l_max 14
_diffrn_reflns_limit_l_min -13
_diffrn_reflns_number 11770
_diffrn_reflns_theta_full 25.00
_diffrn_reflns_theta_max 30.87
_diffrn_reflns_theta_min 2.33
_diffrn_standards_decay_% 0
_exptl_absorpt_coefficient_mu 0.796
_exptl_absorpt_correction_T_max 0.935
_exptl_absorpt_correction_T_min 0.851
_exptl_absorpt_correction_type multi-scan
_exptl_absorpt_process_details '(SADABS; Bruker, 2004)'
_exptl_crystal_colour violet
_exptl_crystal_density_diffrn 1.712
_exptl_crystal_density_method 'not measured'
_exptl_crystal_description prism
_exptl_crystal_F_000 828
_exptl_crystal_size_max 0.20
_exptl_crystal_size_mid 0.16
_exptl_crystal_size_min 0.13
_refine_diff_density_max 0.304
_refine_diff_density_min -0.556
_refine_ls_extinction_method none
_refine_ls_goodness_of_fit_ref 1.102
_refine_ls_hydrogen_treatment mixed
_refine_ls_matrix_type full
_refine_ls_number_parameters 132
_refine_ls_number_reflns 2343
_refine_ls_number_restraints 5
_refine_ls_restrained_S_all 1.101
_refine_ls_R_factor_all 0.0498
_refine_ls_R_factor_gt 0.0407
_refine_ls_shift/su_max 0.000
_refine_ls_shift/su_mean 0.000
_refine_ls_structure_factor_coef Fsqd
_refine_ls_weighting_details 'calc w=1/[\s^2^(Fo^2^)+(0.0515P)^2^+1.3542P] where P=(Fo^2^+2Fc^2^)/3'
_refine_ls_weighting_scheme calc
_refine_ls_wR_factor_gt 0.1031
_refine_ls_wR_factor_ref 0.1108
_reflns_number_gt 1980
_reflns_number_total 2343
_reflns_threshold_expression I>2\s(I)
_cod_data_source_file hb7141.cif
_cod_data_source_block I
_cod_original_sg_symbol_H-M 'I 2/a'
_cod_database_code 2238629

loop_
_symmetry_equiv_pos_as_xyz
'x, y, z'
'-x+1/2, y, -z'
'x+1/2, y+1/2, z+1/2'
'-x+1, y+1/2, -z+1/2'
'-x, -y, -z'
'x-1/2, -y, z'
'-x+1/2, -y+1/2, -z+1/2'
'x, -y+1/2, z+1/2'

loop_
_atom_site_type_symbol
_atom_site_label
_atom_site_fract_x
_atom_site_fract_y
_atom_site_fract_z
_atom_site_U_iso_or_equiv
_atom_site_adp_type
_atom_site_calc_flag
_atom_site_refinement_flags
_atom_site_occupancy
_atom_site_symmetry_multiplicity
Cr Cr4 0.2500 0.223340(17) 0.0000 0.02410(13) Uani d S 1 2
O O1 0.45417(19) 0.22672(6) -0.10198(14) 0.0315(3) Uani d D 1 1
O O2 0.35892(18) 0.15558(6) 0.11799(13) 0.0324(3) Uani d . 1 1
O O3 0.14209(17) 0.29281(6) -0.11952(12) 0.0288(3) Uani d . 1 1
O O4 0.1309(2) 0.39675(7) -0.12681(15) 0.0436(4) Uani d . 1 1
O O5 0.3604(2) 0.05182(7) 0.13176(16) 0.0498(4) Uani d . 1 1
C C1 0.1842(2) 0.34777(8) -0.07105(17) 0.0285(3) Uani d . 1 1
C C2 0.3134(3) 0.10049(8) 0.07197(18) 0.0319(4) Uani d . 1 1
N N1 0.7500 0.48039(15) 0.0000 0.0622(8) Uani d S 1 2
H H1 0.7500 0.5206 0.0000 0.075 Uiso calc SR 1 2
C C3 0.8444(3) 0.38759(15) 0.1108(3) 0.0576(7) Uani d . 1 1
H H3 0.9099 0.3668 0.1868 0.069 Uiso calc R 1 1
C C4 0.7500 0.35421(17) 0.0000 0.0527(8) Uani d S 1 2
H H4 0.7500 0.3108 0.0000 0.063 Uiso calc SR 1 2
C C5 0.8402(4) 0.45021(15) 0.1071(3) 0.0594(7) Uani d . 1 1
H H5 0.9023 0.4727 0.1819 0.071 Uiso calc R 1 1
O O6 0.7500 0.17120(9) 0.0000 0.0388(4) Uani d S 1 2
N N2 0.6418(3) 0.08022(9) -0.0971(2) 0.0447(4) Uani d D 1 1
C C6 0.7500 0.11234(13) 0.0000 0.0326(5) Uani d S 1 2
H H2A 0.584(3) 0.0960(12) -0.168(2) 0.055(8) Uiso d D 1 1
H H2B 0.649(4) 0.0435(8) -0.092(3) 0.061(9) Uiso d D 1 1
H H1B 0.434(3) 0.2215(11) -0.1855(17) 0.049(8) Uiso d D 1 1
H H1A 0.544(3) 0.2077(11) -0.071(2) 0.053(8) Uiso d D 1 1

loop_
_atom_site_aniso_label
_atom_site_aniso_U_11
_atom_site_aniso_U_22
_atom_site_aniso_U_33
_atom_site_aniso_U_12
_atom_site_aniso_U_13
_atom_site_aniso_U_23
Cr4 0.0280(2) 0.0240(2) 0.01765(18) 0.000 -0.00312(13) 0.000
O1 0.0307(7) 0.0389(7) 0.0229(6) 0.0050(5) -0.0004(5) -0.0009(5)
O2 0.0385(7) 0.0280(6) 0.0259(6) 0.0010(5) -0.0071(5) 0.0020(5)
O3 0.0334(6) 0.0290(6) 0.0213(5) 0.0013(5) -0.0020(5) 0.0010(4)
O4 0.0565(9) 0.0310(7) 0.0391(8) 0.0071(6) -0.0026(7) 0.0067(6)
O5 0.0713(11) 0.0278(7) 0.0433(8) 0.0053(7) -0.0084(8) 0.0046(6)
C1 0.0313(9) 0.0293(8) 0.0245(8) 0.0015(6) 0.0043(6) 0.0013(6)
C2 0.0358(9) 0.0303(8) 0.0272(8) 0.0024(7) -0.0014(7) 0.0024(6)
N1 0.069(2) 0.0486(17) 0.071(2) 0.000 0.0156(17) 0.000
C3 0.0445(13) 0.0814(19) 0.0409(12) 0.0074(12) -0.0084(10) 0.0166(12)
C4 0.0477(19) 0.0471(18) 0.062(2) 0.000 0.0057(16) 0.000
C5 0.0567(15) 0.0726(18) 0.0456(13) -0.0166(13) 0.0001(11) -0.0139(12)
O6 0.0303(9) 0.0295(9) 0.0514(12) 0.000 -0.0067(8) 0.000
N2 0.0520(11) 0.0336(9) 0.0434(10) -0.0022(8) -0.0052(8) -0.0043(8)
C6 0.0291(12) 0.0338(12) 0.0346(12) 0.000 0.0052(10) 0.000

loop_
_atom_type_symbol
_atom_type_description
_atom_type_scat_dispersion_real
_atom_type_scat_dispersion_imag
_atom_type_scat_source
C C 0.0033 0.0016 'International Tables Vol C Tables 4.2.6.8 and 6.1.1.4'
H H 0.0000 0.0000 'International Tables Vol C Tables 4.2.6.8 and 6.1.1.4'
N N 0.0061 0.0033 'International Tables Vol C Tables 4.2.6.8 and 6.1.1.4'
O O 0.0106 0.0060 'International Tables Vol C Tables 4.2.6.8 and 6.1.1.4'
Cr Cr 0.3209 0.6236 'International Tables Vol C Tables 4.2.6.8 and 6.1.1.4'

loop_
_geom_angle_atom_site_label_1
_geom_angle_atom_site_label_2
_geom_angle_atom_site_label_3
_geom_angle_site_symmetry_1
_geom_angle_site_symmetry_3
_geom_angle
O2 Cr4 O2 2 . 83.43(7)
O2 Cr4 O3 2 2 179.29(5)
O2 Cr4 O3 . 2 97.10(5)
O2 Cr4 O3 2 . 97.10(5)
O2 Cr4 O3 . . 179.29(5)
O3 Cr4 O3 2 . 82.36(7)
O2 Cr4 O1 2 . 91.34(6)
O2 Cr4 O1 . . 91.76(6)
O3 Cr4 O1 2 . 89.11(5)
O3 Cr4 O1 . . 87.76(5)
O2 Cr4 O1 2 2 91.76(6)
O2 Cr4 O1 . 2 91.34(6)
O3 Cr4 O1 2 2 87.76(5)
O3 Cr4 O1 . 2 89.11(5)
O1 Cr4 O1 . 2 175.84(8)
Cr4 O1 H1B . . 117.8(19)
Cr4 O1 H1A . . 119.1(19)
H1B O1 H1A . . 108(2)
C2 O2 Cr4 . . 114.66(11)
C1 O3 Cr4 . . 114.90(10)
O4 C1 O3 . . 125.58(16)
O4 C1 C1 . 2 120.51(11)
O3 C1 C1 . 2 113.91(9)
O5 C2 O2 . . 125.43(17)
O5 C2 C2 . 2 120.99(11)
O2 C2 C2 . 2 113.59(9)
C5 N1 C5 2_655 . 121.0(4)
C5 N1 H1 2_655 . 119.5
C5 N1 H1 . . 119.5
C5 C3 C4 . . 119.2(2)
C5 C3 H3 . . 120.4
C4 C3 H3 . . 120.4
C3 C4 C3 . 2_655 117.9(4)
C3 C4 H4 . . 121.1
C3 C4 H4 2_655 . 121.1
N1 C5 C3 . . 121.3(3)
N1 C5 H5 . . 119.3
C3 C5 H5 . . 119.3
C6 N2 H2A . . 124(2)
C6 N2 H2B . . 116(2)
H2A N2 H2B . . 119(3)
O6 C6 N2 . . 121.10(13)
O6 C6 N2 . 2_655 121.10(13)
N2 C6 N2 . 2_655 117.8(3)

loop_
_geom_bond_atom_site_label_1
_geom_bond_atom_site_label_2
_geom_bond_site_symmetry_2
_geom_bond_distance
_geom_bond_publ_flag
Cr4 O2 2 1.9436(12) ?
Cr4 O2 . 1.9436(12) y
Cr4 O3 2 1.9762(12) ?
Cr4 O3 . 1.9762(12) y
Cr4 O1 . 1.9955(14) y
Cr4 O1 2 1.9955(14) ?
O1 H1B . 0.808(16) ?
O1 H1A . 0.808(16) ?
O2 C2 . 1.287(2) ?
O3 C1 . 1.287(2) ?
O4 C1 . 1.217(2) ?
O5 C2 . 1.216(2) ?
C1 C1 2 1.559(3) ?
C2 C2 2 1.556(3) ?
N1 C5 2_655 1.313(3) ?
N1 C5 . 1.313(3) ?
N1 H1 . 0.8600 ?
C3 C5 . 1.341(4) ?
C3 C4 . 1.385(3) ?
C3 H3 . 0.9300 ?
C4 C3 2_655 1.385(3) ?
C4 H4 . 0.9300 ?
C5 H5 . 0.9300 ?
O6 C6 . 1.260(3) ?
N2 C6 . 1.331(2) ?
N2 H2A . 0.821(17) ?
N2 H2B . 0.788(17) ?
C6 N2 2_655 1.331(2) ?

loop_
_geom_hbond_atom_site_label_D
_geom_hbond_atom_site_label_H
_geom_hbond_atom_site_label_A
_geom_hbond_site_symmetry_A
_geom_hbond_distance_DH
_geom_hbond_distance_HA
_geom_hbond_distance_DA
_geom_hbond_angle_DHA
N1 H1 O4 5_665 0.86 2.26 2.979(3) 142
N1 H1 O4 6_665 0.86 2.26 2.979(3) 142
N2 H2A O4 7_554 0.821(17) 2.357(19) 3.134(2) 158(3)
N2 H2B O5 5_655 0.788(17) 2.077(19) 2.847(2) 166(3)
O1 H1B O3 7_554 0.808(16) 1.909(16) 2.7135(18) 174(3)
O1 H1A O6 . 0.808(16) 1.785(16) 2.5910(16) 176(3)
